data_7034830
loop_
_publ_author_name
'Wen, He-Rui'
'Bao, Jun'
'Liu, Sui-Jun'
'Liu, Cai-Ming'
'Zhang, Cai-Wei'
'Tang, Yun-Zhi'

_publ_section_title
;
 Temperature-controlled polymorphism of chiral Cu(II)-Ln(III) dinuclear
 complexes exhibiting slow magnetic relaxation.
;
_journal_issue 24
_journal_name_full 'Dalton transactions (Cambridge, England : 2003)'
_journal_page_first 11191
_journal_page_last 11201
_journal_paper_doi 10.1039/c5dt00789e
_journal_volume 44
_journal_year 2015
_chemical_absolute_configuration ad
_chemical_formula_moiety 'C22 H24 Cu N5 O13 Tb'
_chemical_formula_sum 'C22 H24 Cu N5 O13 Tb'
_chemical_formula_weight 788.92
_chemical_name_systematic
;
 ?
;
_space_group_crystal_system triclinic
_space_group_IT_number 1
_space_group_name_Hall 'P 1'
_space_group_name_H-M_alt 'P 1'
_symmetry_space_group_name_Hall 'P 1'
_symmetry_space_group_name_H-M 'P 1'
_atom_sites_solution_hydrogens geom
_audit_creation_date 2015-04-12
_audit_creation_method
;
Olex2 1.2-beta
(compiled 2015.01.26 svn.r3150 for OlexSys, GUI svn.r4998)
;
_audit_update_record
;
2015-04-21 deposited with the CCDC.
2015-05-06 downloaded from the CCDC.
;
_cell_angle_alpha 101.4820(10)
_cell_angle_beta 95.4070(10)
_cell_angle_gamma 90.4790(10)
_cell_formula_units_Z 2
_cell_length_a 9.2637(4)
_cell_length_b 12.0257(5)
_cell_length_c 12.1769(5)
_cell_measurement_reflns_used 9902
_cell_measurement_temperature 101(2)
_cell_measurement_theta_max 27.81
_cell_measurement_theta_min 3.02
_cell_volume 1322.96(10)
_computing_cell_refinement 'SAINT v8.34A (Bruker, 2013)'
_computing_data_reduction 'SAINT v8.34A (Bruker, 2013)'
_computing_molecular_graphics 'Olex2 (Dolomanov et al., 2009)'
_computing_publication_material 'Olex2 (Dolomanov et al., 2009)'
_computing_structure_refinement 'ShelXL (Sheldrick, 2008)'
_diffrn_ambient_temperature 101.1
_diffrn_measured_fraction_theta_full 0.998
_diffrn_measured_fraction_theta_max 0.996
_diffrn_measurement_device_type 'CCD area detector'
_diffrn_measurement_method 'phi and omega scans'
_diffrn_radiation_monochromator graphite
_diffrn_radiation_type MoK\a
_diffrn_radiation_wavelength 0.71073
_diffrn_reflns_av_R_equivalents 0.0285
_diffrn_reflns_av_unetI/netI 0.0395
_diffrn_reflns_laue_measured_fraction_full 0.998
_diffrn_reflns_laue_measured_fraction_max 0.996
_diffrn_reflns_limit_h_max 12
_diffrn_reflns_limit_h_min -12
_diffrn_reflns_limit_k_max 15
_diffrn_reflns_limit_k_min -15
_diffrn_reflns_limit_l_max 15
_diffrn_reflns_limit_l_min -15
_diffrn_reflns_number 35776
_diffrn_reflns_point_group_measured_fraction_full 0.996
_diffrn_reflns_point_group_measured_fraction_max 0.989
_diffrn_reflns_theta_full 25.242
_diffrn_reflns_theta_max 27.859
_diffrn_reflns_theta_min 2.927
_exptl_absorpt_coefficient_mu 3.533
_exptl_absorpt_correction_type none
_exptl_crystal_colour reddish-brown
_exptl_crystal_colour_primary reddish-brown
_exptl_crystal_density_diffrn 1.980
_exptl_crystal_description needle
_exptl_crystal_F_000 778
_exptl_crystal_size_max 0.02
_exptl_crystal_size_mid 0.015
_exptl_crystal_size_min 0.01
_refine_diff_density_max 0.995
_refine_diff_density_min -0.597
_refine_diff_density_rms 0.100
_refine_ls_abs_structure_details
;
 Flack x determined using 5064 quotients [(I+)-(I-)]/[(I+)+(I-)]
 (Parsons and Flack (2004), Acta Cryst. A60, s61).
;
_refine_ls_abs_structure_Flack 0.014(9)
_refine_ls_extinction_method none
_refine_ls_goodness_of_fit_ref 1.037
_refine_ls_hydrogen_treatment constr
_refine_ls_matrix_type full
_refine_ls_number_parameters 761
_refine_ls_number_reflns 12428
_refine_ls_number_restraints 411
_refine_ls_restrained_S_all 1.042
_refine_ls_R_factor_all 0.0347
_refine_ls_R_factor_gt 0.0256
_refine_ls_shift/su_max 0.002
_refine_ls_shift/su_mean 0.000
_refine_ls_structure_factor_coef Fsqd
_refine_ls_weighting_details
;
 w=1/[\s^2^(Fo^2^)+(0.0179P)^2^+1.0670P]
 where P=(Fo^2^+2Fc^2^)/3
;
_refine_ls_weighting_scheme calc
_refine_ls_wR_factor_gt 0.0474
_refine_ls_wR_factor_ref 0.0498
_reflns_Friedel_coverage 0.987
_reflns_friedel_fraction_full 0.994
_reflns_friedel_fraction_max 0.983
_reflns_number_gt 10969
_reflns_number_total 12428
_reflns_threshold_expression 'I > 2\s(I)'
_cod_data_source_file c5dt00789e2.cif
_cod_data_source_block 6
_cod_depositor_comments 'Adding full bibliography for 7034824--7034836.cif.'
_cod_database_code 7034830
_shelxl_version_number 2013-2
_shelx_space_group_comment
;
The symmetry employed for this shelxl refinement is uniquely defined
by the following loop, which should always be used as a source of
symmetry information in preference to the above space-group names.
They are only intended as comments.
;
_shelx_estimated_absorpt_t_max 0.966
_shelx_estimated_absorpt_t_min 0.933
_olex2_refinement_description
;
1. Fixed Uiso
 At 1.2 times of:
  All C(H) groups, All C(H,H) groups
 At 1.5 times of:
  All C(H,H,H) groups
2. Rigid bond restraints
 All non-hydrogen atoms
 with sigma for 1-2 distances of 0.001 and sigma for 1-3 distances of 0.001
3.a Ternary CH refined with riding coordinates:
 C30(H30), C31(H31), C39(H39), C38(H38)
3.b Secondary CH2 refined with riding coordinates:
 C32(H32A,H32B), C33(H33A,H33B), C34(H34A,H34B), C42(H42A,H42B), C40(H40A,
 H40B), C41(H41A,H41B), C44(H44A,H44B), C43(H43A,H43B)
3.c Aromatic/amide H refined with riding coordinates:
 C1(H1), C2(H2), C3(H3), C12(H12), C15(H15), C16(H16), C19(H19), C20(H20),
 C24(H24), C25(H25), C27(H27), C28(H28), C29(H29), C36(H36), C35(H35), C37(H37)
3.d Idealised Me refined as rotating group:
 C10(H10A,H10B,H10C), C11(H11A,H11B,H11C), C21(H21A,H21B,H21C), C26(H26A,H26B,
 H26C)
;
_olex2_submission_special_instructions 'No special instructions were received'

loop_
_space_group_symop_operation_xyz
'x, y, z'

loop_
_atom_site_label
_atom_site_type_symbol
_atom_site_fract_x
_atom_site_fract_y
_atom_site_fract_z
_atom_site_U_iso_or_equiv
_atom_site_adp_type
_atom_site_occupancy
_atom_site_site_symmetry_order
_atom_site_calc_flag
_atom_site_refinement_flags_posn
_atom_site_refinement_flags_adp
Cu2 Cu 0.05559(19) 0.34205(16) 0.24671(15) 0.0132(4) Uani 1 1 d . U
Tb2 Tb 0.07514(3) 0.06369(2) 0.12490(2) 0.01172(16) Uani 1 1 d . U
Tb1 Tb 0.41763(3) 0.59419(2) 0.83580(2) 0.01011(15) Uani 1 1 d . U
Cu1 Cu 0.44105(19) 0.31669(15) 0.71703(14) 0.0109(4) Uani 1 1 d . U
N3 N 0.5671(11) 0.6023(8) 0.6364(8) 0.0149(11) Uani 1 1 d . U
N8 N -0.0830(12) 0.0473(9) 0.3180(9) 0.0204(12) Uani 1 1 d . U
N7 N -0.0967(10) 0.4461(9) 0.2727(9) 0.0129(14) Uani 1 1 d . U
N1 N 0.5908(11) 0.2055(9) 0.7065(9) 0.0137(14) Uani 1 1 d . U
N4 N 0.4179(12) 0.8287(10) 0.8145(9) 0.0133(11) Uani 1 1 d . U
N9 N 0.0751(12) -0.1714(10) 0.1513(9) 0.0149(12) Uani 1 1 d . U
N5 N 0.3375(12) 0.5869(7) 1.0589(8) 0.0180(12) Uani 1 1 d . U
N10 N 0.1618(12) 0.0845(8) -0.0897(8) 0.0200(12) Uani 1 1 d . U
N2 N 0.3265(10) 0.2114(8) 0.6071(8) 0.0121(14) Uani 1 1 d . U
N6 N 0.1821(10) 0.4572(8) 0.3414(8) 0.0107(13) Uani 1 1 d . U
O4 O 0.1422(10) 0.5955(7) 0.7934(8) 0.0132(10) Uani 1 1 d . U
O3 O 0.6539(11) 0.6028(8) 0.9631(8) 0.0154(9) Uani 1 1 d . U
O2 O 0.2941(10) 0.4247(8) 0.7430(8) 0.0138(7) Uani 1 1 d . U
O7 O 0.3431(10) 0.7554(7) 0.7446(8) 0.0139(10) Uani 1 1 d . U
O8 O 0.4863(9) 0.7981(7) 0.8996(7) 0.0149(9) Uani 1 1 d . U
O5 O 0.4506(9) 0.5452(7) 0.6305(7) 0.0145(9) Uani 1 1 d . U
O1 O 0.5565(10) 0.4332(8) 0.8141(8) 0.0136(7) Uani 1 1 d . U
O9 O 0.3476(10) 0.4960(7) 0.9841(6) 0.0171(10) Uani 1 1 d . U
O12 O 0.4305(12) 0.9264(8) 0.8025(9) 0.024(2) Uani 1 1 d . U
O10 O 0.3410(9) 0.6777(7) 1.0242(7) 0.0171(9) Uani 1 1 d . U
O11 O 0.6321(11) 0.6090(9) 0.5549(8) 0.0229(17) Uani 1 1 d . U
O6 O 0.6226(9) 0.6474(7) 0.7371(7) 0.0141(9) Uani 1 1 d . U
O20 O 0.1487(10) -0.0925(7) 0.2211(8) 0.0149(10) Uani 1 1 d . U
O14 O 0.1988(10) 0.2317(8) 0.2231(8) 0.0175(7) Uani 1 1 d . U
O17 O -0.1608(10) 0.0598(8) -0.0032(8) 0.0151(9) Uani 1 1 d . U
O16 O 0.3496(10) 0.0582(8) 0.1665(8) 0.0162(10) Uani 1 1 d . U
O23 O 0.1531(9) 0.1675(7) -0.0116(6) 0.0180(10) Uani 1 1 d . U
O22 O 0.1384(9) -0.0143(8) -0.0646(8) 0.0194(10) Uani 1 1 d . U
O21 O 0.0224(9) -0.1406(7) 0.0625(7) 0.0162(9) Uani 1 1 d . U
O15 O -0.0621(10) 0.2267(8) 0.1509(8) 0.0144(7) Uani 1 1 d . U
O19 O -0.1307(10) 0.0016(7) 0.2197(8) 0.0178(10) Uani 1 1 d . U
O24 O -0.1395(13) 0.0327(10) 0.4007(9) 0.036(2) Uani 1 1 d . U
O18 O 0.0349(10) 0.1048(7) 0.3304(7) 0.0196(10) Uani 1 1 d . U
O25 O 0.0597(11) -0.2657(8) 0.1690(9) 0.0218(19) Uani 1 1 d . U
O26 O 0.1778(16) 0.0914(10) -0.1855(9) 0.049(3) Uani 1 1 d . U
C1 C -0.2247(12) 0.4319(10) 0.2238(10) 0.0113(16) Uani 1 1 d . U
H1 H -0.2909 0.4903 0.2451 0.014 Uiso 1 1 calc R .
C2 C 0.7205(12) 0.2226(10) 0.7564(10) 0.0128(16) Uani 1 1 d . U
H2 H 0.7859 0.1620 0.7434 0.015 Uiso 1 1 calc R .
C3 C 0.5373(15) 0.3394(12) 0.3869(12) 0.014(2) Uani 1 1 d . U
H3 H 0.5787 0.4049 0.4373 0.017 Uiso 1 1 calc R .
C4 C 0.6905(13) 0.4247(10) 0.8598(11) 0.011(2) Uani 1 1 d . U
C5 C 0.3359(13) 0.2433(11) 0.2720(11) 0.012(2) Uani 1 1 d . U
C6 C 0.1610(13) 0.4134(11) 0.6955(11) 0.0091(18) Uani 1 1 d . U
C7 C 0.7544(13) 0.5166(10) 0.9395(10) 0.0104(18) Uani 1 1 d . U
C8 C 0.0720(14) 0.5057(11) 0.7230(11) 0.0095(18) Uani 1 1 d . U
C9 C -0.2533(13) 0.1486(10) 0.0248(10) 0.012(2) Uani 1 1 d . U
C10 C 0.0552(13) 0.6976(11) 0.8226(12) 0.019(2) Uani 1 1 d . U
H10A H 0.1162 0.7585 0.8709 0.028 Uiso 1 1 calc GR .
H10B H -0.0261 0.6798 0.8628 0.028 Uiso 1 1 calc GR .
H10C H 0.0177 0.7222 0.7536 0.028 Uiso 1 1 calc GR .
C11 C 0.4262(12) -0.0413(10) 0.1289(11) 0.0121(19) Uani 1 1 d . U
H11A H 0.4457 -0.0818 0.1909 0.018 Uiso 1 1 calc GR .
H11B H 0.5181 -0.0207 0.1034 0.018 Uiso 1 1 calc GR .
H11C H 0.3677 -0.0905 0.0664 0.018 Uiso 1 1 calc GR .
C12 C -0.0732(14) 0.5022(11) 0.6777(11) 0.013(2) Uani 1 1 d . U
H12 H -0.1325 0.5660 0.6961 0.015 Uiso 1 1 calc R .
C13 C -0.1984(13) 0.2409(10) 0.1074(10) 0.011(2) Uani 1 1 d . U
C14 C 0.4236(14) 0.1477(11) 0.2436(11) 0.0113(19) Uani 1 1 d . U
C15 C 0.8893(14) 0.5160(11) 0.9877(11) 0.014(2) Uani 1 1 d . U
H15 H 0.9276 0.5796 1.0423 0.017 Uiso 1 1 calc R .
C16 C 0.3157(12) 0.4430(11) 0.3732(11) 0.0106(15) Uani 1 1 d . U
H16 H 0.3677 0.5058 0.4204 0.013 Uiso 1 1 calc R .
C17 C 0.1034(14) 0.3141(11) 0.6183(12) 0.013(2) Uani 1 1 d . U
C18 C -0.2796(14) 0.3347(11) 0.1382(11) 0.0116(19) Uani 1 1 d . U
C19 C 0.9752(14) 0.4206(11) 0.9577(11) 0.016(2) Uani 1 1 d . U
H19 H 1.0726 0.4203 0.9900 0.019 Uiso 1 1 calc R .
C20 C 0.5625(14) 0.1480(11) 0.2847(11) 0.012(2) Uani 1 1 d . U
H20 H 0.6197 0.0833 0.2642 0.015 Uiso 1 1 calc R .
C21 C -0.2156(16) -0.0375(11) -0.0842(11) 0.018(2) Uani 1 1 d . U
H21A H -0.1384 -0.0924 -0.0975 0.027 Uiso 1 1 calc GR .
H21B H -0.2493 -0.0145 -0.1549 0.027 Uiso 1 1 calc GR .
H21C H -0.2966 -0.0723 -0.0558 0.027 Uiso 1 1 calc GR .
C22 C 0.7738(14) 0.3261(11) 0.8302(11) 0.013(2) Uani 1 1 d . U
C23 C 0.3938(13) 0.3388(11) 0.3432(11) 0.0095(19) Uani 1 1 d . U
C24 C 0.1907(13) 0.2188(11) 0.5778(11) 0.0143(18) Uani 1 1 d . U
H24 H 0.1442 0.1567 0.5253 0.017 Uiso 1 1 calc R .
C25 C 0.9167(14) 0.3286(11) 0.8815(11) 0.017(2) Uani 1 1 d . U
H25 H 0.9745 0.2640 0.8625 0.020 Uiso 1 1 calc R .
C26 C 0.7013(17) 0.6952(12) 1.0553(11) 0.019(2) Uani 1 1 d . U
H26A H 0.7814 0.7378 1.0342 0.029 Uiso 1 1 calc GR .
H26B H 0.7343 0.6647 1.1220 0.029 Uiso 1 1 calc GR .
H26C H 0.6205 0.7458 1.0723 0.029 Uiso 1 1 calc GR .
C27 C 0.6216(13) 0.2443(10) 0.3575(11) 0.014(2) Uani 1 1 d . U
H27 H 0.7201 0.2457 0.3877 0.017 Uiso 1 1 calc R .
O13 O 0.3179(15) 0.5800(10) 1.1548(8) 0.041(3) Uani 1 1 d . U
C28 C -0.0459(15) 0.3121(12) 0.5757(11) 0.015(2) Uani 1 1 d . U
H28 H -0.0866 0.2457 0.5263 0.018 Uiso 1 1 calc R .
C29 C -0.1301(14) 0.4015(10) 0.6035(11) 0.016(2) Uani 1 1 d . U
H29 H -0.2288 0.3975 0.5734 0.019 Uiso 1 1 calc R .
C32 C 0.6350(14) 0.0070(11) 0.5973(11) 0.018(2) Uani 1 1 d . U
H32A H 0.7053 -0.0088 0.6584 0.021 Uiso 1 1 calc R .
H32B H 0.6899 0.0373 0.5432 0.021 Uiso 1 1 calc R .
C33 C 0.3315(14) 0.0068(11) 0.4948(12) 0.019(2) Uani 1 1 d . U
H33A H 0.2760 -0.0226 0.5491 0.023 Uiso 1 1 calc R .
H33B H 0.2622 0.0222 0.4330 0.023 Uiso 1 1 calc R .
C34 C 0.4397(8) -0.0807(6) 0.4478(6) 0.0205(15) Uani 1 1 d . U
H34A H 0.3869 -0.1530 0.4132 0.025 Uiso 1 1 calc R .
H34B H 0.4872 -0.0538 0.3880 0.025 Uiso 1 1 calc R .
C30 C 0.5299(6) 0.0945(5) 0.6462(5) 0.0137(10) Uani 1 1 d . U
H30 H 0.4778 0.0612 0.7009 0.016 Uiso 1 1 calc R .
C31 C 0.4147(7) 0.1163(5) 0.5537(5) 0.0130(10) Uani 1 1 d . U
H31 H 0.4671 0.1440 0.4958 0.016 Uiso 1 1 calc R .
C36 C -0.4797(14) 0.2438(11) 0.0107(11) 0.016(2) Uani 1 1 d . U
H36 H -0.5770 0.2455 -0.0215 0.019 Uiso 1 1 calc R .
C35 C -0.4237(14) 0.3359(10) 0.0886(10) 0.013(2) Uani 1 1 d . U
H35 H -0.4813 0.4002 0.1093 0.015 Uiso 1 1 calc R .
C37 C -0.3999(14) 0.1485(11) -0.0229(11) 0.014(2) Uani 1 1 d . U
H37 H -0.4415 0.0850 -0.0761 0.017 Uiso 1 1 calc R .
C42 C -0.1366(13) 0.6511(10) 0.3749(11) 0.0151(19) Uani 1 1 d . U
H42A H -0.2399 0.6343 0.3811 0.018 Uiso 1 1 calc R .
H42B H -0.1301 0.6815 0.3057 0.018 Uiso 1 1 calc R .
C40 C 0.1700(14) 0.6499(11) 0.4673(11) 0.016(2) Uani 1 1 d . U
H40A H 0.2740 0.6662 0.4626 0.019 Uiso 1 1 calc R .
H40B H 0.1622 0.6162 0.5344 0.019 Uiso 1 1 calc R .
C41 C 0.0877(8) 0.7604(6) 0.4800(6) 0.0169(14) Uani 1 1 d . U
H41A H 0.1236 0.8111 0.5520 0.020 Uiso 1 1 calc R .
H41B H 0.1064 0.7991 0.4181 0.020 Uiso 1 1 calc R .
C39 C 0.1109(6) 0.5668(5) 0.3638(5) 0.0113(10) Uani 1 1 d . U
H39 H 0.1202 0.6034 0.2977 0.014 Uiso 1 1 calc R .
C38 C -0.0505(6) 0.5435(5) 0.3688(5) 0.0126(10) Uani 1 1 d . U
H38 H -0.0600 0.5160 0.4401 0.015 Uiso 1 1 calc R .
C44 C -0.0746(7) 0.7389(6) 0.4780(6) 0.0187(12) Uani 1 1 d . U
H44A H -0.1249 0.8113 0.4785 0.022 Uiso 1 1 calc R .
H44B H -0.0941 0.7120 0.5471 0.022 Uiso 1 1 calc R .
C43 C 0.5553(8) -0.1022(6) 0.5379(6) 0.0217(13) Uani 1 1 d . U
H43A H 0.5092 -0.1367 0.5937 0.026 Uiso 1 1 calc R .
H43B H 0.6255 -0.1565 0.5029 0.026 Uiso 1 1 calc R .

loop_
_atom_site_aniso_label
_atom_site_aniso_U_11
_atom_site_aniso_U_22
_atom_site_aniso_U_33
_atom_site_aniso_U_23
_atom_site_aniso_U_13
_atom_site_aniso_U_12
Cu2 0.0099(9) 0.0101(6) 0.0174(10) -0.0005(6) -0.0033(7) 0.0011(6)
Tb2 0.0105(4) 0.0093(3) 0.0137(3) -0.0006(3) -0.0008(3) -0.0001(3)
Tb1 0.0094(4) 0.0084(3) 0.0116(3) 0.0005(3) -0.0004(3) -0.0005(3)
Cu1 0.0094(9) 0.0083(6) 0.0143(9) 0.0005(6) 0.0004(7) 0.0009(6)
N3 0.015(3) 0.015(2) 0.0134(16) -0.0003(16) 0.0030(16) 0.001(2)
N8 0.022(3) 0.021(3) 0.0179(18) 0.0033(18) 0.0067(18) 0.006(2)
N7 0.0117(17) 0.010(2) 0.017(3) 0.003(2) 0.001(2) 0.0005(15)
N1 0.014(2) 0.0095(19) 0.018(4) 0.004(2) 0.003(2) 0.0033(14)
N4 0.013(3) 0.0099(9) 0.017(3) 0.0017(13) 0.005(2) -0.0006(13)
N9 0.016(3) 0.0110(9) 0.016(3) 0.0000(13) 0.000(2) -0.0009(14)
N5 0.024(3) 0.016(2) 0.0158(13) 0.0049(12) 0.0061(17) 0.003(3)
N10 0.021(3) 0.021(2) 0.0208(14) 0.0074(13) 0.0075(18) 0.008(3)
N2 0.015(2) 0.008(2) 0.014(3) 0.0014(17) 0.0011(19) -0.0008(16)
N6 0.0118(17) 0.0070(19) 0.014(3) 0.0036(18) 0.000(2) -0.0018(14)
O4 0.0114(10) 0.0075(19) 0.020(3) 0.0009(19) 0.0017(12) 0.0015(10)
O3 0.0146(14) 0.015(2) 0.0139(19) -0.0018(15) -0.0038(13) -0.0002(14)
O2 0.0083(13) 0.0096(11) 0.0211(17) -0.0015(13) -0.0013(15) 0.0002(8)
O7 0.014(2) 0.0109(12) 0.017(2) 0.0033(14) 0.0007(16) 0.0002(14)
O8 0.021(3) 0.0099(9) 0.0126(19) -0.0004(10) 0.0019(16) -0.0023(12)
O5 0.016(2) 0.0130(16) 0.0123(10) -0.0010(11) -0.0007(13) -0.0008(18)
O1 0.0107(15) 0.0114(11) 0.017(2) -0.0005(10) -0.0030(12) 0.0018(11)
O9 0.021(3) 0.0133(16) 0.0182(14) 0.0053(11) 0.0035(16) 0.0017(19)
O12 0.032(6) 0.0121(19) 0.028(4) 0.008(3) -0.001(4) -0.005(3)
O10 0.023(2) 0.0132(16) 0.0153(13) 0.0016(11) 0.0065(15) 0.0016(19)
O11 0.030(4) 0.023(4) 0.017(2) 0.003(3) 0.011(3) 0.001(3)
O6 0.0116(17) 0.0140(17) 0.0151(18) -0.0010(16) 0.0018(14) -0.0014(14)
O20 0.015(2) 0.0115(12) 0.016(2) -0.0002(14) -0.0025(17) -0.0004(15)
O14 0.0110(13) 0.0103(11) 0.0272(18) -0.0022(14) -0.0062(16) 0.0011(8)
O17 0.0137(14) 0.011(2) 0.018(2) 0.0000(15) -0.0033(13) -0.0022(14)
O16 0.0126(10) 0.009(2) 0.025(3) 0.0001(19) -0.0012(13) 0.0017(10)
O23 0.015(3) 0.0163(16) 0.0240(16) 0.0058(11) 0.0036(17) 0.0016(19)
O22 0.024(2) 0.0174(17) 0.0164(13) 0.0016(12) 0.0052(15) 0.005(2)
O21 0.021(3) 0.0109(9) 0.0143(19) -0.0008(10) -0.0028(17) -0.0011(12)
O15 0.0090(15) 0.0119(11) 0.020(2) -0.0013(10) -0.0022(13) 0.0003(11)
O19 0.0157(18) 0.0173(18) 0.021(2) 0.0036(18) 0.0037(15) 0.0007(14)
O24 0.041(5) 0.046(6) 0.026(3) 0.012(4) 0.020(3) 0.013(4)
O18 0.027(3) 0.0154(16) 0.0146(11) -0.0020(11) 0.0011(14) 0.0033(19)
O25 0.027(5) 0.013(2) 0.025(4) 0.006(3) -0.001(3) -0.005(3)
O26 0.081(8) 0.045(4) 0.033(3) 0.020(2) 0.038(5) 0.028(5)
C1 0.013(2) 0.011(3) 0.012(4) 0.007(2) 0.000(2) 0.004(2)
C2 0.013(2) 0.011(3) 0.017(5) 0.009(2) 0.004(2) 0.0046(18)
C3 0.013(3) 0.014(4) 0.015(6) 0.002(4) -0.004(4) -0.002(3)
C4 0.007(3) 0.015(3) 0.013(5) 0.003(3) 0.002(3) 0.001(2)
C5 0.009(2) 0.010(3) 0.017(6) 0.004(3) -0.002(3) -0.0009(17)
C6 0.009(2) 0.011(3) 0.006(5) 0.001(3) 0.000(3) 0.0002(17)
C7 0.012(3) 0.011(3) 0.011(5) 0.008(2) -0.001(3) -0.002(2)
C8 0.011(2) 0.008(3) 0.010(5) 0.005(3) 0.000(3) -0.0006(18)
C9 0.009(3) 0.014(4) 0.013(5) 0.003(3) 0.000(3) -0.002(2)
C10 0.015(3) 0.016(4) 0.022(6) -0.004(4) 0.001(4) 0.007(3)
C11 0.011(2) 0.008(3) 0.019(5) 0.005(3) 0.003(4) 0.000(3)
C12 0.011(3) 0.015(4) 0.013(6) 0.004(3) 0.001(3) 0.003(2)
C13 0.009(3) 0.013(4) 0.011(5) 0.003(3) -0.001(3) -0.001(2)
C14 0.009(2) 0.013(4) 0.011(5) 0.001(3) 0.003(3) -0.0004(19)
C15 0.012(3) 0.017(4) 0.016(6) 0.008(3) -0.002(4) -0.004(3)
C16 0.012(2) 0.008(3) 0.012(4) 0.005(2) -0.001(3) -0.0032(18)
C17 0.013(3) 0.009(4) 0.016(6) 0.001(3) -0.001(4) -0.002(2)
C18 0.009(3) 0.010(4) 0.017(5) 0.008(3) 0.001(3) -0.002(2)
C19 0.009(4) 0.023(5) 0.019(6) 0.012(4) 0.001(4) -0.001(3)
C20 0.010(3) 0.014(4) 0.013(6) 0.004(3) 0.003(3) 0.002(2)
C21 0.020(5) 0.016(4) 0.015(5) -0.001(3) -0.006(3) -0.001(3)
C22 0.012(3) 0.017(4) 0.011(5) 0.005(3) 0.003(3) 0.004(2)
C23 0.011(3) 0.012(3) 0.006(5) 0.003(3) 0.000(3) 0.000(2)
C24 0.015(2) 0.011(3) 0.015(5) -0.002(3) 0.000(3) -0.003(2)
C25 0.011(3) 0.019(4) 0.023(6) 0.009(3) 0.003(4) 0.005(3)
C26 0.021(5) 0.017(4) 0.015(5) -0.002(3) -0.006(3) -0.003(3)
C27 0.008(3) 0.017(4) 0.017(6) 0.005(3) 0.001(3) -0.001(2)
O13 0.067(7) 0.042(4) 0.021(2) 0.017(2) 0.022(4) 0.025(5)
C28 0.012(3) 0.017(4) 0.012(6) -0.002(4) 0.000(4) -0.005(3)
C29 0.012(3) 0.021(4) 0.014(6) 0.003(3) -0.005(3) 0.000(2)
C32 0.023(3) 0.017(3) 0.013(4) 0.000(3) 0.005(3) 0.008(2)
C33 0.022(3) 0.010(3) 0.023(5) -0.003(3) 0.003(3) 0.000(2)
C34 0.029(4) 0.012(3) 0.019(4) -0.005(2) 0.005(2) 0.001(3)
C30 0.019(3) 0.0095(17) 0.014(3) 0.0026(19) 0.0052(17) 0.0038(14)
C31 0.020(2) 0.007(2) 0.013(3) 0.0026(15) 0.0041(17) 0.0010(15)
C36 0.010(4) 0.018(5) 0.022(6) 0.009(4) -0.003(4) -0.002(3)
C35 0.009(3) 0.015(4) 0.016(5) 0.008(3) 0.003(3) 0.000(3)
C37 0.011(3) 0.018(5) 0.011(6) 0.003(3) -0.002(3) -0.003(3)
C42 0.016(3) 0.011(2) 0.018(4) 0.003(2) 0.004(3) 0.002(2)
C40 0.017(3) 0.011(3) 0.019(5) 0.000(3) 0.000(3) 0.000(2)
C41 0.021(3) 0.013(3) 0.015(4) -0.001(2) 0.001(3) 0.002(2)
C39 0.0140(17) 0.0078(17) 0.013(3) 0.0041(17) 0.002(2) -0.0006(13)
C38 0.0139(17) 0.012(2) 0.012(3) 0.0019(16) 0.0029(19) 0.0010(15)
C44 0.021(2) 0.013(3) 0.020(3) -0.001(2) 0.003(3) 0.005(2)
C43 0.030(3) 0.013(2) 0.022(3) 0.000(2) 0.008(3) 0.008(2)

loop_
_atom_type_symbol
_atom_type_description
_atom_type_scat_dispersion_real
_atom_type_scat_dispersion_imag
_atom_type_scat_source
C C 0.0033 0.0016 'International Tables Vol C Tables 4.2.6.8 and 6.1.1.4'
H H 0.0000 0.0000 'International Tables Vol C Tables 4.2.6.8 and 6.1.1.4'
Cu Cu 0.3201 1.2651 'International Tables Vol C Tables 4.2.6.8 and 6.1.1.4'
N N 0.0061 0.0033 'International Tables Vol C Tables 4.2.6.8 and 6.1.1.4'
O O 0.0106 0.0060 'International Tables Vol C Tables 4.2.6.8 and 6.1.1.4'
Tb Tb -0.1723 4.1537 'International Tables Vol C Tables 4.2.6.8 and 6.1.1.4'

loop_
_geom_angle_atom_site_label_1
_geom_angle_atom_site_label_2
_geom_angle_atom_site_label_3
_geom_angle
N7 Cu2 Tb2 135.2(3)
N7 Cu2 N6 87.0(4)
N6 Cu2 Tb2 137.1(3)
O14 Cu2 Tb2 42.0(3)
O14 Cu2 N7 176.3(4)
O14 Cu2 N6 95.5(4)
O14 Cu2 O15 82.6(4)
O15 Cu2 Tb2 41.1(3)
O15 Cu2 N7 95.0(4)
O15 Cu2 N6 177.7(4)
N10 Tb2 N9 111.4(3)
O20 Tb2 N9 26.0(3)
O20 Tb2 N10 123.7(3)
O20 Tb2 O17 123.5(3)
O20 Tb2 O16 67.8(3)
O20 Tb2 O19 69.5(3)
O20 Tb2 O18 66.9(3)
O14 Tb2 N9 134.3(3)
O14 Tb2 N10 94.5(3)
O14 Tb2 O20 108.3(3)
O14 Tb2 O17 124.0(3)
O14 Tb2 O16 62.1(3)
O14 Tb2 O23 71.6(3)
O14 Tb2 O22 117.4(3)
O14 Tb2 O21 158.2(3)
O14 Tb2 O19 114.7(3)
O14 Tb2 O18 68.1(3)
O17 Tb2 N9 99.5(3)
O17 Tb2 N10 74.6(3)
O16 Tb2 N9 85.2(3)
O16 Tb2 N10 80.3(3)
O16 Tb2 O17 154.5(3)
O23 Tb2 N9 136.1(3)
O23 Tb2 N10 25.5(3)
O23 Tb2 O20 141.3(3)
O23 Tb2 O17 79.6(3)
O23 Tb2 O16 79.7(3)
O23 Tb2 O22 52.5(3)
O23 Tb2 O21 117.9(3)
O23 Tb2 O19 147.5(3)
O23 Tb2 O18 137.5(3)
O22 Tb2 N9 84.6(3)
O22 Tb2 N10 27.0(3)
O22 Tb2 O20 100.4(3)
O22 Tb2 O17 74.7(3)
O22 Tb2 O16 80.8(3)
O22 Tb2 O21 65.9(3)
O22 Tb2 O19 127.3(3)
O22 Tb2 O18 167.3(3)
O21 Tb2 N9 25.6(3)
O21 Tb2 N10 92.5(3)
O21 Tb2 O20 51.3(3)
O21 Tb2 O17 77.8(3)
O21 Tb2 O16 98.9(3)
O21 Tb2 O19 68.8(3)
O21 Tb2 O18 104.6(3)
O15 Tb2 N9 142.5(3)
O15 Tb2 N10 96.0(3)
O15 Tb2 O20 140.2(3)
O15 Tb2 O14 64.1(3)
O15 Tb2 O17 62.9(3)
O15 Tb2 O16 125.5(3)
O15 Tb2 O23 76.2(3)
O15 Tb2 O22 118.0(3)
O15 Tb2 O21 135.5(3)
O15 Tb2 O19 78.7(3)
O15 Tb2 O18 74.7(3)
O19 Tb2 N9 64.0(3)
O19 Tb2 N10 143.1(3)
O19 Tb2 O17 70.6(3)
O19 Tb2 O16 132.3(3)
O19 Tb2 O18 50.7(3)
O18 Tb2 N9 83.8(3)
O18 Tb2 N10 162.5(3)
O18 Tb2 O17 112.5(3)
O18 Tb2 O16 92.9(3)
N4 Tb1 N5 107.3(3)
O4 Tb1 N4 86.4(3)
O4 Tb1 N5 81.6(3)
O3 Tb1 N4 97.6(3)
O3 Tb1 N5 73.5(3)
O3 Tb1 O4 154.8(3)
O2 Tb1 N4 136.6(3)
O2 Tb1 N5 96.4(3)
O2 Tb1 O4 61.2(3)
O2 Tb1 O3 124.2(3)
O2 Tb1 O7 111.1(3)
O2 Tb1 O8 162.1(3)
O2 Tb1 O5 67.1(3)
O2 Tb1 O9 73.3(3)
O2 Tb1 O10 115.3(3)
O2 Tb1 O6 113.7(3)
O7 Tb1 N4 25.6(3)
O7 Tb1 N5 120.2(3)
O7 Tb1 O4 68.7(3)
O7 Tb1 O3 121.4(3)
O7 Tb1 O5 70.1(3)
O8 Tb1 N4 26.3(3)
O8 Tb1 N5 89.9(3)
O8 Tb1 O4 103.4(3)
O8 Tb1 O3 73.7(3)
O8 Tb1 O7 51.8(3)
O8 Tb1 O5 106.5(3)
O8 Tb1 O10 66.6(3)
O8 Tb1 O6 68.9(3)
O5 Tb1 N4 87.1(3)
O5 Tb1 N5 163.4(2)
O5 Tb1 O4 91.3(3)
O5 Tb1 O3 113.6(3)
O1 Tb1 N4 143.0(3)
O1 Tb1 N5 97.0(3)
O1 Tb1 O4 125.2(3)
O1 Tb1 O3 62.7(3)
O1 Tb1 O2 64.6(3)
O1 Tb1 O7 142.6(3)
O1 Tb1 O8 131.4(3)
O1 Tb1 O5 74.8(3)
O1 Tb1 O9 76.2(3)
O1 Tb1 O10 119.6(3)
O1 Tb1 O6 76.9(3)
O9 Tb1 N4 133.1(3)
O9 Tb1 N5 26.2(2)
O9 Tb1 O4 81.3(3)
O9 Tb1 O3 77.9(3)
O9 Tb1 O7 140.4(3)
O9 Tb1 O8 115.5(3)
O9 Tb1 O5 137.9(3)
O9 Tb1 O10 51.2(3)
O9 Tb1 O6 145.1(3)
O10 Tb1 N4 82.0(3)
O10 Tb1 N5 25.3(3)
O10 Tb1 O4 78.4(3)
O10 Tb1 O3 77.6(3)
O10 Tb1 O7 96.3(3)
O10 Tb1 O5 165.4(3)
O6 Tb1 N4 66.7(3)
O6 Tb1 N5 141.8(3)
O6 Tb1 O4 133.0(3)
O6 Tb1 O3 70.2(3)
O6 Tb1 O7 71.5(3)
O6 Tb1 O5 51.4(3)
O6 Tb1 O10 130.6(3)
N1 Cu1 Tb1 136.2(3)
N2 Cu1 Tb1 135.3(3)
N2 Cu1 N1 87.3(4)
N2 Cu1 O2 95.5(4)
N2 Cu1 O1 173.1(4)
O2 Cu1 Tb1 42.3(3)
O2 Cu1 N1 174.1(4)
O1 Cu1 Tb1 41.2(3)
O1 Cu1 N1 95.3(4)
O1 Cu1 O2 82.5(4)
O5 N3 Tb1 58.2(5)
O5 N3 O6 115.5(9)
O11 N3 Tb1 177.9(8)
O11 N3 O5 123.8(9)
O11 N3 O6 120.4(10)
O6 N3 Tb1 57.7(5)
O19 N8 Tb2 58.2(6)
O19 N8 O18 117.2(10)
O24 N8 Tb2 173.7(10)
O24 N8 O19 122.9(11)
O24 N8 O18 119.8(10)
O18 N8 Tb2 59.0(6)
C1 N7 Cu2 125.3(9)
C1 N7 C38 123.6(10)
C38 N7 Cu2 110.8(5)
C2 N1 Cu1 124.9(9)
C2 N1 C30 124.7(10)
C30 N1 Cu1 109.9(6)
O7 N4 Tb1 59.4(6)
O7 N4 O8 118.2(10)
O8 N4 Tb1 59.0(6)
O12 N4 Tb1 174.1(9)
O12 N4 O7 122.1(11)
O12 N4 O8 119.6(11)
O20 N9 Tb2 57.7(6)
O21 N9 Tb2 56.7(6)
O21 N9 O20 113.5(10)
O25 N9 Tb2 171.8(10)
O25 N9 O20 122.6(11)
O25 N9 O21 123.9(11)
O9 N5 Tb1 58.2(5)
O10 N5 Tb1 58.4(5)
O10 N5 O9 115.6(9)
O13 N5 Tb1 173.4(10)
O13 N5 O9 119.9(9)
O13 N5 O10 124.4(10)
O23 N10 Tb2 57.2(5)
O23 N10 O22 115.2(9)
O22 N10 Tb2 58.2(5)
O26 N10 Tb2 170.8(10)
O26 N10 O23 124.2(10)
O26 N10 O22 120.3(10)
C24 N2 Cu1 126.2(9)
C24 N2 C31 122.6(9)
C31 N2 Cu1 111.3(6)
C16 N6 Cu2 124.6(9)
C16 N6 C39 123.9(9)
C39 N6 Cu2 111.3(6)
C8 O4 Tb1 119.7(8)
C8 O4 C10 115.6(10)
C10 O4 Tb1 123.6(7)
C7 O3 Tb1 119.3(7)
C7 O3 C26 115.1(10)
C26 O3 Tb1 125.4(8)
Cu1 O2 Tb1 104.9(4)
C6 O2 Tb1 127.2(8)
C6 O2 Cu1 126.0(8)
N4 O7 Tb1 95.0(7)
N4 O8 Tb1 94.7(7)
N3 O5 Tb1 96.4(6)
Cu1 O1 Tb1 106.3(4)
C4 O1 Tb1 126.8(7)
C4 O1 Cu1 126.9(8)
N5 O9 Tb1 95.6(6)
N5 O10 Tb1 96.3(6)
N3 O6 Tb1 96.3(6)
N9 O20 Tb2 96.3(7)
Cu2 O14 Tb2 105.7(4)
C5 O14 Cu2 125.3(8)
C5 O14 Tb2 127.8(8)
C9 O17 Tb2 116.7(7)
C9 O17 C21 118.0(10)
C21 O17 Tb2 123.8(8)
C11 O16 Tb2 121.2(7)
C14 O16 Tb2 119.6(8)
C14 O16 C11 118.3(10)
N10 O23 Tb2 97.3(6)
N10 O22 Tb2 94.8(6)
N9 O21 Tb2 97.7(7)
Cu2 O15 Tb2 106.7(4)
C13 O15 Cu2 124.6(8)
C13 O15 Tb2 128.7(7)
N8 O19 Tb2 96.6(7)
N8 O18 Tb2 95.5(7)
N7 C1 H1 116.9
N7 C1 C18 126.3(12)
C18 C1 H1 116.9
N1 C2 H2 117.4
N1 C2 C22 125.1(12)
C22 C2 H2 117.4
C23 C3 H3 119.8
C23 C3 C27 120.4(12)
C27 C3 H3 119.8
O1 C4 C7 119.1(11)
O1 C4 C22 122.6(11)
C7 C4 C22 118.3(11)
O14 C5 C14 115.4(12)
O14 C5 C23 124.9(12)
C23 C5 C14 119.7(12)
O2 C6 C8 116.6(12)
O2 C6 C17 124.2(12)
C8 C6 C17 119.2(11)
C4 C7 O3 110.2(10)
C15 C7 O3 126.7(11)
C15 C7 C4 122.9(12)
O4 C8 C6 112.9(11)
O4 C8 C12 125.8(12)
C6 C8 C12 121.3(12)
O17 C9 C13 116.8(10)
O17 C9 C37 123.8(10)
C13 C9 C37 119.4(11)
O4 C10 H10A 109.5
O4 C10 H10B 109.5
O4 C10 H10C 109.5
H10A C10 H10B 109.5
H10A C10 H10C 109.5
H10B C10 H10C 109.5
O16 C11 H11A 109.5
O16 C11 H11B 109.5
O16 C11 H11C 109.5
H11A C11 H11B 109.5
H11A C11 H11C 109.5
H11B C11 H11C 109.5
C8 C12 H12 120.6
C8 C12 C29 118.8(12)
C29 C12 H12 120.6
O15 C13 C9 113.4(10)
O15 C13 C18 125.4(11)
C18 C13 C9 121.3(12)
O16 C14 C5 112.7(11)
C20 C14 O16 125.5(12)
C20 C14 C5 121.8(13)
C7 C15 H15 120.1
C7 C15 C19 119.8(12)
C19 C15 H15 120.1
N6 C16 H16 117.3
N6 C16 C23 125.4(12)
C23 C16 H16 117.3
C6 C17 C24 122.9(12)
C6 C17 C28 118.1(11)
C28 C17 C24 118.8(12)
C13 C18 C1 122.3(12)
C13 C18 C35 119.2(11)
C35 C18 C1 118.5(11)
C15 C19 H19 120.4
C25 C19 C15 119.2(12)
C25 C19 H19 120.4
C14 C20 H20 120.6
C14 C20 C27 118.8(12)
C27 C20 H20 120.6
O17 C21 H21A 109.5
O17 C21 H21B 109.5
O17 C21 H21C 109.5
H21A C21 H21B 109.5
H21A C21 H21C 109.5
H21B C21 H21C 109.5
C4 C22 C2 124.9(12)
C25 C22 C2 117.7(12)
C25 C22 C4 117.4(11)
C3 C23 C16 117.1(12)
C5 C23 C3 118.8(12)
C5 C23 C16 124.1(12)
N2 C24 C17 124.9(12)
N2 C24 H24 117.5
C17 C24 H24 117.5
C19 C25 C22 122.3(12)
C19 C25 H25 118.8
C22 C25 H25 118.8
O3 C26 H26A 109.5
O3 C26 H26B 109.5
O3 C26 H26C 109.5
H26A C26 H26B 109.5
H26A C26 H26C 109.5
H26B C26 H26C 109.5
C3 C27 H27 119.8
C20 C27 C3 120.4(12)
C20 C27 H27 119.8
C17 C28 H28 119.1
C29 C28 C17 121.7(12)
C29 C28 H28 119.1
C12 C29 H29 119.6
C28 C29 C12 120.7(12)
C28 C29 H29 119.6
H32A C32 H32B 108.1
C30 C32 H32A 109.5
C30 C32 H32B 109.5
C30 C32 C43 110.8(9)
C43 C32 H32A 109.5
C43 C32 H32B 109.5
H33A C33 H33B 108.3
C34 C33 H33A 109.9
C34 C33 H33B 109.9
C34 C33 C31 108.8(9)
C31 C33 H33A 109.9
C31 C33 H33B 109.9
C33 C34 H34A 109.1
C33 C34 H34B 109.1
H34A C34 H34B 107.9
C43 C34 C33 112.4(8)
C43 C34 H34A 109.1
C43 C34 H34B 109.1
N1 C30 C32 117.4(7)
N1 C30 H30 107.0
N1 C30 C31 107.3(6)
C32 C30 H30 107.0
C32 C30 C31 110.6(7)
C31 C30 H30 107.0
N2 C31 C33 116.5(7)
N2 C31 C30 106.5(6)
N2 C31 H31 107.3
C33 C31 C30 111.5(7)
C33 C31 H31 107.3
C30 C31 H31 107.3
C35 C36 H36 118.8
C35 C36 C37 122.4(12)
C37 C36 H36 118.8
C18 C35 H35 120.1
C36 C35 C18 119.7(12)
C36 C35 H35 120.1
C9 C37 H37 121.0
C36 C37 C9 117.9(12)
C36 C37 H37 121.0
H42A C42 H42B 108.3
C38 C42 H42A 109.9
C38 C42 H42B 109.9
C38 C42 C44 108.9(8)
C44 C42 H42A 109.9
C44 C42 H42B 109.9
H40A C40 H40B 108.0
C41 C40 H40A 109.4
C41 C40 H40B 109.4
C39 C40 H40A 109.4
C39 C40 H40B 109.4
C39 C40 C41 111.1(9)
C40 C41 H41A 109.3
C40 C41 H41B 109.3
H41A C41 H41B 108.0
C44 C41 C40 111.5(7)
C44 C41 H41A 109.3
C44 C41 H41B 109.3
N6 C39 C40 116.4(7)
N6 C39 H39 107.5
N6 C39 C38 107.9(6)
C40 C39 H39 107.5
C40 C39 C38 109.8(7)
C38 C39 H39 107.5
N7 C38 C42 116.8(7)
N7 C38 C39 106.9(6)
N7 C38 H38 107.1
C42 C38 C39 111.5(6)
C42 C38 H38 107.1
C39 C38 H38 107.1
C42 C44 H44A 109.0
C42 C44 H44B 109.0
C41 C44 C42 112.8(7)
C41 C44 H44A 109.0
C41 C44 H44B 109.0
H44A C44 H44B 107.8
C32 C43 C34 111.2(7)
C32 C43 H43A 109.4
C32 C43 H43B 109.4
C34 C43 H43A 109.4
C34 C43 H43B 109.4
H43A C43 H43B 108.0

loop_
_geom_bond_atom_site_label_1
_geom_bond_atom_site_label_2
_geom_bond_distance
Cu2 Tb2 3.394(2)
Cu2 N7 1.900(11)
Cu2 N6 1.924(10)
Cu2 O14 1.885(10)
Cu2 O15 1.888(9)
Tb2 N9 2.908(11)
Tb2 N10 2.861(10)
Tb2 O20 2.472(9)
Tb2 O14 2.359(9)
Tb2 O17 2.557(10)
Tb2 O16 2.549(9)
Tb2 O23 2.425(8)
Tb2 O22 2.439(9)
Tb2 O21 2.453(8)
Tb2 O15 2.331(10)
Tb2 O19 2.502(9)
Tb2 O18 2.516(9)
Tb1 N4 2.883(11)
Tb1 N5 2.900(9)
Tb1 O4 2.556(9)
Tb1 O3 2.549(10)
Tb1 O2 2.354(9)
Tb1 O7 2.491(9)
Tb1 O8 2.479(8)
Tb1 O5 2.500(8)
Tb1 O1 2.319(9)
Tb1 O9 2.476(8)
Tb1 O10 2.485(8)
Tb1 O6 2.485(8)
Cu1 N1 1.930(11)
Cu1 N2 1.886(10)
Cu1 O2 1.894(10)
Cu1 O1 1.893(9)
N3 O5 1.264(11)
N3 O11 1.224(13)
N3 O6 1.293(12)
N8 O19 1.252(13)
N8 O24 1.220(14)
N8 O18 1.268(13)
N7 C1 1.270(13)
N7 C38 1.509(12)
N1 C2 1.291(14)
N1 C30 1.469(12)
N4 O7 1.249(14)
N4 O8 1.281(13)
N4 O12 1.219(13)
N9 O20 1.283(14)
N9 O21 1.267(13)
N9 O25 1.206(13)
N5 O9 1.286(11)
N5 O10 1.248(12)
N5 O13 1.218(12)
N10 O23 1.243(11)
N10 O22 1.305(12)
N10 O26 1.210(12)
N2 C24 1.284(15)
N2 C31 1.490(11)
N6 C16 1.285(14)
N6 C39 1.467(11)
O4 C8 1.356(16)
O4 C10 1.477(15)
O3 C7 1.404(16)
O3 C26 1.447(16)
O2 C6 1.305(15)
O1 C4 1.325(15)
O14 C5 1.345(15)
O17 C9 1.384(16)
O17 C21 1.426(16)
O16 C11 1.415(15)
O16 C14 1.404(16)
O15 C13 1.347(15)
C1 H1 0.9500
C1 C18 1.454(17)
C2 H2 0.9500
C2 C22 1.435(17)
C3 H3 0.9500
C3 C23 1.384(18)
C3 C27 1.397(17)
C4 C7 1.402(15)
C4 C22 1.425(17)
C5 C14 1.418(19)
C5 C23 1.365(18)
C6 C8 1.394(18)
C6 C17 1.430(18)
C7 C15 1.331(17)
C8 C12 1.402(18)
C9 C13 1.397(15)
C9 C37 1.427(16)
C10 H10A 0.9800
C10 H10B 0.9800
C10 H10C 0.9800
C11 H11A 0.9800
C11 H11B 0.9800
C11 H11C 0.9800
C12 H12 0.9500
C12 C29 1.423(16)
C13 C18 1.371(18)
C14 C20 1.336(18)
C15 H15 0.9500
C15 C19 1.409(18)
C16 H16 0.9500
C16 C23 1.452(17)
C17 C24 1.441(18)
C17 C28 1.430(18)
C18 C35 1.414(17)
C19 H19 0.9500
C19 C25 1.365(17)
C20 H20 0.9500
C20 C27 1.384(17)
C21 H21A 0.9800
C21 H21B 0.9800
C21 H21C 0.9800
C22 C25 1.407(17)
C24 H24 0.9500
C25 H25 0.9500
C26 H26A 0.9800
C26 H26B 0.9800
C26 H26C 0.9800
C27 H27 0.9500
C28 H28 0.9500
C28 C29 1.341(18)
C29 H29 0.9500
C32 H32A 0.9900
C32 H32B 0.9900
C32 C30 1.512(13)
C32 C43 1.516(14)
C33 H33A 0.9900
C33 H33B 0.9900
C33 C34 1.526(15)
C33 C31 1.532(14)
C34 H34A 0.9900
C34 H34B 0.9900
C34 C43 1.521(10)
C30 H30 1.0000
C30 C31 1.540(8)
C31 H31 1.0000
C36 H36 0.9500
C36 C35 1.369(16)
C36 C37 1.382(18)
C35 H35 0.9500
C37 H37 0.9500
C42 H42A 0.9900
C42 H42B 0.9900
C42 C38 1.519(14)
C42 C44 1.532(14)
C40 H40A 0.9900
C40 H40B 0.9900
C40 C41 1.526(15)
C40 C39 1.498(14)
C41 H41A 0.9900
C41 H41B 0.9900
C41 C44 1.520(10)
C39 H39 1.0000
C39 C38 1.528(8)
C38 H38 1.0000
C44 H44A 0.9900
C44 H44B 0.9900
C43 H43A 0.9900
C43 H43B 0.9900

loop_
_geom_torsion_atom_site_label_1
_geom_torsion_atom_site_label_2
_geom_torsion_atom_site_label_3
_geom_torsion_atom_site_label_4
_geom_torsion
Cu2 N7 C1 C18 -0.6(19)
Cu2 N7 C38 C42 160.0(7)
Cu2 N7 C38 C39 34.4(8)
Cu2 N6 C16 C23 0.3(18)
Cu2 N6 C39 C40 157.3(7)
Cu2 N6 C39 C38 33.4(8)
Cu2 O14 C5 C14 178.4(9)
Cu2 O14 C5 C23 -2.6(19)
Cu2 O15 C13 C9 169.9(9)
Cu2 O15 C13 C18 -10.0(19)
Tb2 Cu2 O14 C5 -168.5(13)
Tb2 Cu2 O15 C13 -179.5(12)
Tb2 O14 C5 C14 12.5(17)
Tb2 O14 C5 C23 -168.5(10)
Tb2 O17 C9 C13 10.8(15)
Tb2 O17 C9 C37 -167.0(10)
Tb2 O16 C14 C5 -12.3(14)
Tb2 O16 C14 C20 170.0(10)
Tb2 O15 C13 C9 -9.4(16)
Tb2 O15 C13 C18 170.6(10)
Tb1 Cu1 N2 C24 -22.1(13)
Tb1 Cu1 N2 C31 156.5(4)
Tb1 Cu1 O2 C6 165.2(12)
Tb1 Cu1 O1 C4 -179.5(13)
Tb1 O4 C8 C6 9.6(14)
Tb1 O4 C8 C12 -168.8(10)
Tb1 O3 C7 C4 -12.8(14)
Tb1 O3 C7 C15 170.5(10)
Tb1 O2 C6 C8 -15.2(17)
Tb1 O2 C6 C17 164.5(10)
Tb1 O1 C4 C7 7.3(17)
Tb1 O1 C4 C22 -171.8(10)
Cu1 N1 C2 C22 1.7(19)
Cu1 N1 C30 C32 161.0(7)
Cu1 N1 C30 C31 35.8(8)
Cu1 N2 C24 C17 5(2)
Cu1 N2 C31 C33 159.6(8)
Cu1 N2 C31 C30 34.5(7)
Cu1 O2 C6 C8 -177.2(9)
Cu1 O2 C6 C17 2.5(18)
Cu1 O1 C4 C7 -173.3(9)
Cu1 O1 C4 C22 7.7(19)
N7 Cu2 O15 Tb2 -169.1(5)
N7 Cu2 O15 C13 11.5(10)
N7 C1 C18 C13 6(2)
N7 C1 C18 C35 -176.8(12)
N1 Cu1 N2 C24 169.0(11)
N1 Cu1 N2 C31 -12.5(7)
N1 Cu1 O1 Tb1 174.9(5)
N1 Cu1 O1 C4 -4.6(11)
N1 C2 C22 C4 1(2)
N1 C2 C22 C25 177.3(12)
N1 C30 C31 N2 -45.0(8)
N1 C30 C31 C33 -173.1(8)
N2 Cu1 O2 Tb1 -163.0(4)
N2 Cu1 O2 C6 2.2(10)
N6 Cu2 O14 Tb2 173.1(4)
N6 Cu2 O14 C5 4.5(11)
N6 C16 C23 C3 -179.2(12)
N6 C16 C23 C5 3(2)
N6 C39 C38 N7 -43.1(8)
N6 C39 C38 C42 -171.8(8)
O4 C8 C12 C29 179.2(13)
O3 C7 C15 C19 177.4(13)
O2 Cu1 N2 C24 -5.8(11)
O2 Cu1 N2 C31 172.7(6)
O2 Cu1 O1 Tb1 -10.6(4)
O2 Cu1 O1 C4 169.9(11)
O2 C6 C8 O4 2.1(17)
O2 C6 C8 C12 -179.3(11)
O2 C6 C17 C24 -5(2)
O2 C6 C17 C28 177.9(12)
O7 N4 O8 Tb1 4.7(11)
O8 N4 O7 Tb1 -4.6(11)
O5 N3 O6 Tb1 -6.5(10)
O1 Cu1 O2 Tb1 10.4(4)
O1 Cu1 O2 C6 175.6(10)
O1 C4 C7 O3 4.5(17)
O1 C4 C7 C15 -178.6(12)
O1 C4 C22 C2 -6(2)
O1 C4 C22 C25 177.8(12)
O9 N5 O10 Tb1 -11.1(10)
O12 N4 O7 Tb1 173.4(11)
O12 N4 O8 Tb1 -173.4(11)
O10 N5 O9 Tb1 11.2(10)
O11 N3 O5 Tb1 -179.1(11)
O11 N3 O6 Tb1 178.9(10)
O6 N3 O5 Tb1 6.4(10)
O20 N9 O21 Tb2 -10.5(11)
O14 Cu2 O15 Tb2 8.2(4)
O14 Cu2 O15 C13 -171.3(10)
O14 C5 C14 O16 1.2(17)
O14 C5 C14 C20 179.0(12)
O14 C5 C23 C3 -179.5(12)
O14 C5 C23 C16 -2(2)
O17 C9 C13 O15 -2.3(17)
O17 C9 C13 C18 177.7(13)
O17 C9 C37 C36 -178.7(13)
O16 C14 C20 C27 178.0(13)
O23 N10 O22 Tb2 4.5(10)
O22 N10 O23 Tb2 -4.6(10)
O21 N9 O20 Tb2 10.4(11)
O15 Cu2 O14 Tb2 -8.0(4)
O15 Cu2 O14 C5 -176.6(11)
O15 C13 C18 C1 0(2)
O15 C13 C18 C35 -177.4(12)
O19 N8 O18 Tb2 -2.4(11)
O24 N8 O19 Tb2 -172.7(12)
O24 N8 O18 Tb2 172.9(11)
O18 N8 O19 Tb2 2.5(11)
O25 N9 O20 Tb2 -170.3(12)
O25 N9 O21 Tb2 170.2(12)
O26 N10 O23 Tb2 169.0(12)
O26 N10 O22 Tb2 -169.4(12)
C1 N7 C38 C42 -25.9(14)
C1 N7 C38 C39 -151.5(10)
C1 C18 C35 C36 -177.7(13)
C2 N1 C30 C32 -26.5(15)
C2 N1 C30 C31 -151.7(11)
C2 C22 C25 C19 -176.4(13)
C4 C7 C15 C19 1(2)
C4 C22 C25 C19 1(2)
C5 C14 C20 C27 0(2)
C6 C8 C12 C29 1(2)
C6 C17 C24 N2 1(2)
C6 C17 C28 C29 2(2)
C7 C4 C22 C2 175.4(13)
C7 C4 C22 C25 -1.3(19)
C7 C15 C19 C25 -2(2)
C8 C6 C17 C24 174.5(14)
C8 C6 C17 C28 -2.4(19)
C8 C12 C29 C28 -1(2)
C9 C13 C18 C1 -179.8(13)
C9 C13 C18 C35 3(2)
C10 O4 C8 C6 177.9(12)
C10 O4 C8 C12 -0.5(18)
C11 O16 C14 C5 178.4(12)
C11 O16 C14 C20 0.6(19)
C13 C9 C37 C36 3.6(19)
C13 C18 C35 C36 0(2)
C14 C5 C23 C3 -1(2)
C14 C5 C23 C16 176.9(13)
C14 C20 C27 C3 0(2)
C15 C19 C25 C22 1(2)
C16 N6 C39 C40 -28.2(14)
C16 N6 C39 C38 -152.1(10)
C17 C6 C8 O4 -177.6(12)
C17 C6 C8 C12 1(2)
C17 C28 C29 C12 0(2)
C21 O17 C9 C13 177.7(12)
C21 O17 C9 C37 -0.2(18)
C22 C4 C7 O3 -176.4(12)
C22 C4 C7 C15 0(2)
C23 C3 C27 C20 0(2)
C23 C5 C14 O16 -177.9(12)
C23 C5 C14 C20 0(2)
C24 N2 C31 C33 -21.8(14)
C24 N2 C31 C30 -146.9(10)
C24 C17 C28 C29 -174.9(14)
C26 O3 C7 C4 171.9(12)
C26 O3 C7 C15 -4.8(18)
C27 C3 C23 C5 1(2)
C27 C3 C23 C16 -176.9(13)
O13 N5 O9 Tb1 -172.6(11)
O13 N5 O10 Tb1 172.9(12)
C28 C17 C24 N2 178.2(12)
C32 C30 C31 N2 -174.3(8)
C32 C30 C31 C33 57.6(9)
C33 C34 C43 C32 -56.3(10)
C34 C33 C31 N2 -178.9(8)
C34 C33 C31 C30 -56.3(11)
C30 N1 C2 C22 -169.6(11)
C30 C32 C43 C34 55.8(11)
C31 N2 C24 C17 -173.5(11)
C31 C33 C34 C43 55.8(11)
C35 C36 C37 C9 -1(2)
C37 C9 C13 O15 175.6(11)
C37 C9 C13 C18 -4(2)
C37 C36 C35 C18 -1(2)
C40 C41 C44 C42 -52.9(10)
C40 C39 C38 N7 -171.0(8)
C40 C39 C38 C42 60.3(9)
C41 C40 C39 N6 179.4(8)
C41 C40 C39 C38 -57.6(10)
C39 N6 C16 C23 -173.4(10)
C39 C40 C41 C44 54.5(11)
C38 N7 C1 C18 -173.9(11)
C38 C42 C44 C41 53.9(10)
C44 C42 C38 N7 179.4(8)
C44 C42 C38 C39 -57.3(10)
C43 C32 C30 N1 -179.9(8)
C43 C32 C30 C31 -56.4(10)
